data_7025216
loop_
_publ_author_name
'Zhang, Lan-Cui'
'Zheng, Shu-Li'
'Xue, Han'
'Zhu, Zai-Ming'
'You, Wan-Sheng'
'Li, Yang-Guang'
'Wang, Enbo'

_publ_section_title
;
 New tetra(organotin)-decorated boat-like polyoxometalate.
;
_journal_issue 14
_journal_name_full 'Dalton transactions (Cambridge, England : 2003)'
_journal_page_first 3369
_journal_page_last 3371
_journal_paper_doi 10.1039/b925822a
_journal_volume 39
_journal_year 2010
_chemical_formula_sum 'C12 H96 K2 Na18 O165 P4 Sn4 W31'
_chemical_formula_weight 9670.90
_chemical_name_systematic
;
?
;
_space_group_IT_number 59
_symmetry_cell_setting orthorhombic
_symmetry_space_group_name_Hall '-P 2ab 2a'
_symmetry_space_group_name_H-M 'P m m n :2'
_atom_sites_solution_hydrogens geom
_atom_sites_solution_primary direct
_atom_sites_solution_secondary difmap
_audit_creation_method SHELXL-97
_cell_angle_alpha 90.00
_cell_angle_beta 90.00
_cell_angle_gamma 90.00
_cell_formula_units_Z 2
_cell_length_a 21.393(4)
_cell_length_b 25.702(5)
_cell_length_c 14.846(3)
_cell_measurement_temperature 150(2)
_cell_volume 8163(3)
_computing_cell_refinement PROCESS-AUTO
_computing_data_collection PROCESS-AUTO
_computing_data_reduction CrystalStructure
_computing_structure_refinement 'SHELXL-97 (Sheldrick, 1997)'
_computing_structure_solution 'SHELXS-97 (Sheldrick, 1990)'
_diffrn_ambient_temperature 150(2)
_diffrn_detector_area_resol_mean 0.01
_diffrn_measured_fraction_theta_full 0.995
_diffrn_measured_fraction_theta_max 0.995
_diffrn_measurement_device_type 'Rigaku R-AXIS RAPID IP'
_diffrn_measurement_method Oscillation
_diffrn_radiation_monochromator graphite
_diffrn_radiation_source 'Rotation anode'
_diffrn_radiation_type MoK\a
_diffrn_radiation_wavelength 0.71073
_diffrn_reflns_av_R_equivalents 0.1851
_diffrn_reflns_av_sigmaI/netI 0.1112
_diffrn_reflns_limit_h_max 25
_diffrn_reflns_limit_h_min -25
_diffrn_reflns_limit_k_max 30
_diffrn_reflns_limit_k_min -30
_diffrn_reflns_limit_l_max 15
_diffrn_reflns_limit_l_min -17
_diffrn_reflns_number 55619
_diffrn_reflns_theta_full 25.00
_diffrn_reflns_theta_max 25.00
_diffrn_reflns_theta_min 3.01
_diffrn_standards_decay_% none
_diffrn_standards_interval_count 0
_diffrn_standards_interval_time 0
_diffrn_standards_number 0
_exptl_absorpt_coefficient_mu 22.600
_exptl_absorpt_correction_T_max 0.2109
_exptl_absorpt_correction_T_min 0.1226
_exptl_absorpt_correction_type multi-scan
_exptl_absorpt_process_details 'ABSCOR by T.Higashi 8 March, 1995'
_exptl_crystal_colour yellow
_exptl_crystal_density_diffrn 3.935
_exptl_crystal_density_method 'not measured'
_exptl_crystal_description block
_exptl_crystal_F_000 8556
_exptl_crystal_size_max 0.16
_exptl_crystal_size_mid 0.12
_exptl_crystal_size_min 0.10
_refine_diff_density_max 3.076
_refine_diff_density_min -2.715
_refine_diff_density_rms 0.462
_refine_ls_extinction_coef 0.000117(10)
_refine_ls_extinction_expression Fc^*^=kFc[1+0.001xFc^2^\l^3^/sin(2\q)]^-1/4^
_refine_ls_extinction_method SHELXL
_refine_ls_goodness_of_fit_ref 1.011
_refine_ls_hydrogen_treatment mixed
_refine_ls_matrix_type full
_refine_ls_number_parameters 512
_refine_ls_number_reflns 7544
_refine_ls_number_restraints 127
_refine_ls_restrained_S_all 1.005
_refine_ls_R_factor_all 0.1010
_refine_ls_R_factor_gt 0.0575
_refine_ls_shift/su_max 0.001
_refine_ls_shift/su_mean 0.000
_refine_ls_structure_factor_coef Fsqd
_refine_ls_weighting_details 'calc w=1/[\s^2^(Fo^2^)+(0.0459P)^2^+0.0000P] where P=(Fo^2^+2Fc^2^)/3'
_refine_ls_weighting_scheme calc
_refine_ls_wR_factor_gt 0.1137
_refine_ls_wR_factor_ref 0.1280
_reflns_number_gt 4952
_reflns_number_total 7544
_reflns_threshold_expression >2sigma(I)
_cod_data_source_file b925822a.txt
_cod_data_source_block 1
_cod_depositor_comments
;
The following automatic conversions were performed:

'_symmetry_cell_setting' value 'Orthorhombic' changed to
'orthorhombic' according to
/home/saulius/struct/CIF-dictionaries/cif_core.dic dictionary named
'cif_core.dic' version 2.4.2 from 2011-04-26.

Automatic conversion script
Id: cif_fix_values 1891 2012-01-12 08:04:46Z andrius 
;
_cod_original_sg_symbol_H-M Pmmn
_cod_database_code 7025216

loop_
_symmetry_equiv_pos_as_xyz
'x, y, z'
'-x+1/2, -y+1/2, z'
'x+1/2, -y, -z'
'-x, y+1/2, -z'
'-x, -y, -z'
'x-1/2, y-1/2, -z'
'-x-1/2, y, z'
'x, -y-1/2, z'

loop_
_atom_site_label
_atom_site_type_symbol
_atom_site_fract_x
_atom_site_fract_y
_atom_site_fract_z
_atom_site_U_iso_or_equiv
_atom_site_adp_type
_atom_site_occupancy
_atom_site_symmetry_multiplicity
_atom_site_calc_flag
_atom_site_refinement_flags
_atom_site_disorder_group
W1 W 0.09222(4) 0.10736(3) 0.73846(6) 0.0150(2) Uani 1 1 d . .
W2 W 0.32877(4) 0.17998(4) 0.55108(6) 0.0184(2) Uani 1 1 d . .
W3 W 0.16250(4) 0.04172(3) 1.03860(6) 0.0172(2) Uani 1 1 d . .
W4 W 0.32926(4) -0.14202(3) 0.91909(7) 0.0217(2) Uani 1 1 d . .
W5 W 0.2500 -0.08020(5) 1.08597(9) 0.0201(3) Uani 1 2 d S .
W6 W 0.08762(4) -0.01845(3) 0.86916(6) 0.0182(2) Uani 1 1 d . .
W7 W 0.2500 0.2500 0.94883(13) 0.0176(4) Uani 1 4 d SD .
W8 W 0.17178(4) 0.03589(4) 0.55132(6) 0.0196(2) Uani 1 1 d . .
W9 W 0.17178(4) -0.08683(4) 0.68816(6) 0.0215(2) Uani 1 1 d . .
P1 P 0.2500 -0.0263(3) 0.8694(6) 0.0174(18) Uani 1 2 d S .
P2 P 0.2500 0.1084(3) 0.7069(5) 0.0122(16) Uani 1 2 d SU .
O1 O 0.2500 -0.0401(8) 0.7670(14) 0.020(5) Uani 1 2 d SU .
O2 O 0.2500 0.1590(8) 0.6515(12) 0.016(5) Uani 1 2 d SU .
O3 O 0.1930(6) 0.1079(5) 0.7668(9) 0.012(3) Uani 1 1 d U .
O4 O 0.0865(8) 0.0488(5) 0.8179(10) 0.024(4) Uani 1 1 d . .
O5 O 0.2500 -0.0763(8) 0.9262(13) 0.020(5) Uani 1 2 d SU .
O6 O 0.0843(7) 0.1550(5) 0.8276(10) 0.020(3) Uani 1 1 d U .
O7 O 0.3223(6) 0.1073(5) 0.5189(9) 0.017(3) Uani 1 1 d . .
O8 O 0.1916(6) 0.0054(5) 0.8941(8) 0.008(3) Uani 1 1 d U .
O9 O 0.1885(7) 0.1979(5) 0.9265(10) 0.020(4) Uani 1 1 d . .
O10 O 0.1205(7) 0.0570(5) 0.6445(10) 0.020(4) Uani 1 1 d . .
O11 O 0.3235(7) -0.1310(5) 0.7917(11) 0.022(4) Uani 1 1 d U .
O12 O 0.1800(8) -0.0313(6) 0.6087(11) 0.031(4) Uani 1 1 d . .
O13 O 0.0163(6) 0.1090(5) 0.6978(9) 0.017(3) Uani 1 1 d . .
O14 O 0.2500 0.1920(8) 0.4881(13) 0.020(5) Uani 1 2 d S .
O15 O 0.3794(7) -0.1931(5) 0.9245(10) 0.023(4) Uani 1 1 d . .
O16 O 0.2500 -0.1786(8) 0.9120(15) 0.027(5) Uani 1 2 d S .
O17 O 0.2500 0.0524(7) 1.0502(14) 0.017(5) Uani 1 2 d S .
O18 O 0.1215(6) 0.1593(5) 0.6479(9) 0.012(3) Uani 1 1 d U .
O19 O 0.1227(7) 0.0168(6) 0.4693(10) 0.026(4) Uani 1 1 d U .
O20 O 0.1896(8) -0.0307(5) 1.0755(11) 0.026(4) Uani 1 1 d . .
O21 O 0.0106(7) -0.0299(6) 0.8595(11) 0.027(4) Uani 1 1 d U .
O22 O 0.1532(7) 0.1003(5) 0.9727(10) 0.019(3) Uani 1 1 d U .
O23 O 0.1163(7) -0.0454(5) 0.7581(10) 0.020(3) Uani 1 1 d U .
O24 O 0.2500 0.0614(7) 0.6459(13) 0.014(4) Uani 1 2 d SU .
O25 O 0.2500 -0.0963(8) 1.1979(16) 0.036(6) Uani 1 2 d S .
O26 O 0.3231(9) 0.2500 0.5980(14) 0.018(5) Uani 1 2 d SU .
O27 O 0.2500 0.0243(7) 0.4907(13) 0.016(5) Uani 1 2 d SU .
O28 O 0.3788(7) 0.1968(6) 0.4654(10) 0.021(4) Uani 1 1 d U .
O29 O 0.1214(8) -0.1238(6) 0.6282(11) 0.031(4) Uani 1 1 d . .
O30 O 0.3105(8) -0.1312(5) 1.0418(10) 0.023(4) Uani 1 1 d . .
O31 O 0.2500 -0.1117(9) 0.6502(14) 0.032(6) Uani 1 2 d S .
O32 O 0.3833(7) -0.0833(6) 0.9184(11) 0.028(4) Uani 1 1 d . .
O33 O 0.1352(7) 0.0600(6) 1.1403(11) 0.026(4) Uani 1 1 d . .
O34 O 0.0895(7) 0.0088(5) 0.9878(9) 0.017(3) Uani 1 1 d . .
O35 O 0.2500 0.2500 1.060(2) 0.038(9) Uani 1 4 d S .
O36 O 0.1307(8) 0.1868(6) 1.1019(10) 0.025(4) Uani 1 1 d U .
O37 O 0.0940(10) 0.1852(7) 1.2397(12) 0.046(5) Uani 1 1 d U .
O1W O 0.0702(10) 0.2500 0.9414(13) 0.019(5) Uani 1 2 d S .
O2W O 0.2500 0.2500 0.7842(7) 0.033(8) Uani 1 4 d SDU .
Sn1 Sn 0.10585(7) 0.17256(5) 0.96310(10) 0.0141(3) Uani 1 1 d . .
C1 C 0.0228(11) 0.1446(9) 1.0248(16) 0.030(6) Uani 1 1 d U .
H1A H -0.0145 0.1585 0.9935 0.036 Uiso 1 1 calc R .
H1B H 0.0214 0.1061 1.0225 0.036 Uiso 1 1 calc R .
C2 C 0.0244(13) 0.1633(11) 1.1220(19) 0.047(8) Uani 1 1 d . .
H2A H -0.0042 0.1934 1.1274 0.056 Uiso 1 1 calc R .
H2B H 0.0074 0.1352 1.1605 0.056 Uiso 1 1 calc R .
C3 C 0.0855(12) 0.1786(9) 1.1587(17) 0.031(6) Uani 1 1 d . .
K1 K 0.1165(5) 0.2500 0.7598(6) 0.046(2) Uani 1 2 d S .
Na1 Na 0.2500 0.1204(5) 0.9027(8) 0.022(3) Uani 1 2 d S .
Na2 Na 0.4046(12) 0.2500 0.3441(16) 0.093(7) Uiso 1 2 d S .
Na3 Na 0.2500 0.1634(11) 0.1841(18) 0.118(9) Uiso 1 2 d S .
Na4 Na 0.0599(11) 0.5720(9) 0.1306(15) 0.142(8) Uiso 1 1 d . .
Na5 Na 0.1610(13) 0.1057(10) 0.3245(18) 0.066(7) Uiso 0.50 1 d P .
Na6 Na 0.5531(13) 0.2500 0.9245(17) 0.114(9) Uiso 1 2 d S .
Na7 Na 0.5063(17) 0.0147(13) 0.369(2) 0.095(10) Uiso 0.50 1 d P .
Na8 Na 0.898(3) 0.2500 0.269(4) 0.15(2) Uiso 0.50 2 d SP .
Na9 Na -0.012(5) 0.316(3) 0.538(6) 0.15(3) Uiso 0.25 1 d P .
O3W O 0.7500 0.2500 0.250(4) 0.12(2) Uiso 1 4 d S .
O4W O 0.2500 0.2500 0.325(4) 0.12(2) Uiso 1 4 d S .
O5W O 0.0759(18) 0.6709(13) 0.192(2) 0.138(13) Uiso 1 1 d . .
O6W O -0.010(2) 0.2500 0.693(3) 0.133(17) Uiso 1 2 d S .
O7W O 0.0824(18) 0.0424(14) 0.291(2) 0.055(10) Uiso 0.55 1 d P 1
O71W O 0.110(2) -0.0109(17) 0.280(3) 0.052(12) Uiso 0.45 1 d P 2
O8W O 0.481(2) -0.0685(18) 0.472(3) 0.079(15) Uiso 0.50 1 d P .
O9W O 0.194(4) 0.2500 0.199(5) 0.09(2) Uiso 0.50 2 d SP .
O10W O 0.015(3) 0.118(2) 0.344(4) 0.091(17) Uiso 0.50 1 d P .
O11W O 0.507(4) 0.2500 0.381(5) 0.10(3) Uiso 0.50 2 d SP .
O12W O 0.2500 -0.093(3) 0.437(4) 0.08(2) Uiso 0.50 2 d SP .
O13W O 0.2500 0.0833(10) 0.2363(18) 0.049(7) Uiso 1 2 d S .
O14W O 0.2500 0.7500 0.083(4) 0.103(19) Uiso 1 4 d S .
O15W O 0.2500 0.0026(14) 0.309(2) 0.091(12) Uiso 1 2 d S .

loop_
_atom_site_aniso_label
_atom_site_aniso_U_11
_atom_site_aniso_U_22
_atom_site_aniso_U_33
_atom_site_aniso_U_23
_atom_site_aniso_U_13
_atom_site_aniso_U_12
W1 0.0086(4) 0.0174(4) 0.0188(5) -0.0032(4) -0.0012(4) -0.0001(4)
W2 0.0150(5) 0.0242(5) 0.0162(4) 0.0023(4) 0.0031(4) 0.0005(4)
W3 0.0137(5) 0.0150(4) 0.0228(5) 0.0014(4) 0.0019(4) 0.0004(4)
W4 0.0157(5) 0.0136(4) 0.0357(6) 0.0028(4) 0.0006(4) 0.0024(4)
W5 0.0199(7) 0.0131(6) 0.0273(7) 0.0057(6) 0.000 0.000
W6 0.0100(5) 0.0168(4) 0.0278(5) -0.0004(4) 0.0013(4) -0.0012(4)
W7 0.0102(9) 0.0164(9) 0.0263(10) 0.000 0.000 0.000
W8 0.0149(5) 0.0256(5) 0.0184(5) -0.0071(4) -0.0018(4) -0.0002(4)
W9 0.0163(5) 0.0197(5) 0.0284(5) -0.0067(4) -0.0011(4) -0.0015(4)
P1 0.014(4) 0.016(4) 0.022(4) 0.002(4) 0.000 0.000
P2 0.016(4) 0.017(4) 0.004(3) 0.001(3) 0.000 0.000
O1 0.009(8) 0.022(8) 0.029(9) -0.005(7) 0.000 0.000
O2 0.016(8) 0.025(8) 0.009(7) 0.007(7) 0.000 0.000
O3 0.012(3) 0.013(3) 0.012(3) 0.0001(10) -0.0003(10) 0.0001(10)
O4 0.033(10) 0.012(8) 0.028(9) 0.003(7) 0.017(8) 0.001(7)
O5 0.013(8) 0.023(8) 0.025(8) -0.006(7) 0.000 0.000
O6 0.018(7) 0.015(6) 0.027(7) 0.003(6) 0.002(6) 0.008(6)
O7 0.010(8) 0.018(7) 0.023(8) -0.004(7) 0.001(6) 0.001(6)
O8 0.008(3) 0.008(3) 0.008(3) 0.0003(10) 0.0001(10) 0.0000(10)
O9 0.020(9) 0.012(7) 0.027(9) 0.011(7) -0.002(7) 0.000(6)
O10 0.020(9) 0.016(8) 0.025(9) 0.001(7) -0.002(7) -0.001(7)
O11 0.017(7) 0.016(6) 0.034(7) -0.010(6) 0.009(6) -0.005(6)
O12 0.030(10) 0.025(9) 0.039(10) -0.008(8) 0.000(8) -0.006(8)
O13 0.007(8) 0.026(8) 0.017(8) -0.007(7) -0.002(6) 0.001(7)
O14 0.021(13) 0.023(11) 0.016(11) -0.004(10) 0.000 0.000
O15 0.025(9) 0.008(7) 0.035(9) 0.000(7) 0.004(8) 0.002(7)
O16 0.022(13) 0.018(11) 0.040(14) 0.014(11) 0.000 0.000
O17 0.012(11) 0.007(10) 0.031(12) -0.005(9) 0.000 0.000
O18 0.011(3) 0.012(3) 0.012(3) -0.0002(10) -0.0001(10) -0.0001(10)
O19 0.022(7) 0.033(7) 0.024(7) -0.015(6) -0.003(6) -0.005(6)
O20 0.030(10) 0.012(8) 0.036(10) 0.000(7) 0.003(8) 0.003(7)
O21 0.020(7) 0.029(7) 0.033(7) 0.007(6) 0.010(6) -0.010(6)
O22 0.019(7) 0.012(6) 0.027(7) -0.001(6) -0.002(6) 0.009(5)
O23 0.012(6) 0.016(6) 0.033(7) -0.006(6) -0.004(6) -0.004(5)
O24 0.015(5) 0.014(5) 0.015(5) 0.0001(10) 0.000 0.000
O25 0.049(17) 0.014(12) 0.046(16) 0.007(11) 0.000 0.000
O26 0.018(8) 0.012(7) 0.023(8) 0.000 -0.002(7) 0.000
O27 0.012(8) 0.017(8) 0.017(8) -0.003(7) 0.000 0.000
O28 0.014(7) 0.028(7) 0.022(7) -0.006(6) 0.011(6) -0.002(6)
O29 0.028(10) 0.016(8) 0.048(11) -0.007(8) 0.005(9) 0.005(7)
O30 0.030(10) 0.015(8) 0.024(9) -0.004(7) -0.004(7) 0.005(7)
O31 0.040(16) 0.038(14) 0.018(12) 0.010(11) 0.000 0.000
O32 0.020(9) 0.026(8) 0.038(10) 0.006(8) -0.016(8) 0.007(7)
O33 0.016(9) 0.024(9) 0.039(10) -0.002(8) 0.004(8) -0.010(7)
O34 0.010(8) 0.024(8) 0.018(8) 0.004(7) 0.008(6) -0.004(7)
O35 0.03(2) 0.028(19) 0.06(3) 0.000 0.000 0.000
O36 0.029(7) 0.027(7) 0.020(7) 0.001(6) 0.005(6) -0.015(6)
O37 0.059(9) 0.043(8) 0.035(8) -0.004(7) 0.003(7) 0.004(7)
O1W 0.026(13) 0.011(10) 0.021(11) 0.000 -0.013(10) 0.000
O2W 0.036(12) 0.032(11) 0.032(11) 0.000 0.000 0.000
Sn1 0.0098(7) 0.0138(7) 0.0186(8) 0.0005(7) 0.0009(6) -0.0017(6)
C1 0.024(9) 0.032(9) 0.033(9) -0.006(8) -0.003(8) -0.003(8)
C2 0.031(17) 0.046(17) 0.06(2) -0.011(16) 0.018(15) 0.006(14)
C3 0.030(15) 0.033(14) 0.030(14) 0.017(12) 0.005(12) 0.020(12)
K1 0.076(7) 0.030(4) 0.033(5) 0.000 0.010(5) 0.000
Na1 0.011(7) 0.029(7) 0.027(7) -0.007(6) 0.000 0.000

loop_
_atom_type_symbol
_atom_type_description
_atom_type_scat_dispersion_real
_atom_type_scat_dispersion_imag
_atom_type_scat_source
C C 0.0033 0.0016 'International Tables Vol C Tables 4.2.6.8 and 6.1.1.4'
H H 0.0000 0.0000 'International Tables Vol C Tables 4.2.6.8 and 6.1.1.4'
O O 0.0106 0.0060 'International Tables Vol C Tables 4.2.6.8 and 6.1.1.4'
P P 0.1023 0.0942 'International Tables Vol C Tables 4.2.6.8 and 6.1.1.4'
Sn Sn -0.6537 1.4246 'International Tables Vol C Tables 4.2.6.8 and 6.1.1.4'
W W -0.8490 6.8722 'International Tables Vol C Tables 4.2.6.8 and 6.1.1.4'
K K 0.2009 0.2494 'International Tables Vol C Tables 4.2.6.8 and 6.1.1.4'
Na Na 0.0362 0.0249 'International Tables Vol C Tables 4.2.6.8 and 6.1.1.4'

loop_
_geom_angle_atom_site_label_1
_geom_angle_atom_site_label_2
_geom_angle_atom_site_label_3
_geom_angle
_geom_angle_site_symmetry_1
_geom_angle_site_symmetry_3
O13 W1 O6 98.7(6) . .
O13 W1 O4 100.0(7) . .
O6 W1 O4 94.3(6) . .
O13 W1 O18 92.5(6) . .
O6 W1 O18 94.0(6) . .
O4 W1 O18 163.8(6) . .
O13 W1 O10 93.2(6) . .
O6 W1 O10 167.7(6) . .
O4 W1 O10 86.6(6) . .
O18 W1 O10 82.4(5) . .
O13 W1 O3 170.5(6) . .
O6 W1 O3 87.0(6) . .
O4 W1 O3 87.1(6) . .
O18 W1 O3 79.4(5) . .
O10 W1 O3 80.8(5) . .
O13 W1 K1 97.9(5) . .
O6 W1 K1 44.3(5) . .
O4 W1 K1 137.0(5) . .
O18 W1 K1 49.7(4) . .
O10 W1 K1 131.0(4) . .
O3 W1 K1 80.8(4) . .
O28 W2 O18 106.7(7) . 7_655
O28 W2 O26 94.1(8) . .
O18 W2 O26 91.3(7) 7_655 .
O28 W2 O7 96.0(6) . .
O18 W2 O7 87.5(6) 7_655 .
O26 W2 O7 169.7(7) . .
O28 W2 O14 98.3(7) . .
O18 W2 O14 155.0(6) 7_655 .
O26 W2 O14 88.4(8) . .
O7 W2 O14 88.5(7) . .
O28 W2 O2 171.8(6) . .
O18 W2 O2 81.5(5) 7_655 .
O26 W2 O2 86.5(8) . .
O7 W2 O2 83.2(6) . .
O14 W2 O2 73.6(6) . .
O28 W2 K1 107.2(5) . 2
O18 W2 K1 47.6(4) 7_655 2
O26 W2 K1 43.8(6) . 2
O7 W2 K1 133.3(4) . 2
O14 W2 K1 125.9(6) . 2
O2 W2 K1 78.9(5) . 2
O33 W3 O22 102.4(7) . .
O33 W3 O17 102.7(8) . .
O22 W3 O17 92.1(7) . .
O33 W3 O34 101.0(6) . .
O22 W3 O34 93.7(6) . .
O17 W3 O34 153.7(7) . .
O33 W3 O20 96.5(7) . .
O22 W3 O20 160.7(6) . .
O17 W3 O20 80.0(7) . .
O34 W3 O20 86.2(6) . .
O33 W3 O8 172.0(6) . .
O22 W3 O8 82.5(5) . .
O17 W3 O8 83.3(7) . .
O34 W3 O8 72.1(5) . .
O20 W3 O8 79.1(5) . .
O33 W3 Na1 123.6(5) . .
O22 W3 Na1 41.2(5) . .
O17 W3 Na1 55.1(6) . .
O34 W3 Na1 118.2(4) . .
O20 W3 Na1 123.1(5) . .
O8 W3 Na1 64.1(4) . .
O15 W4 O30 101.7(7) . .
O15 W4 O32 103.3(7) . .
O30 W4 O32 91.0(7) . .
O15 W4 O11 101.7(7) . .
O30 W4 O11 156.6(6) . .
O32 W4 O11 85.2(6) . .
O15 W4 O16 100.4(7) . .
O30 W4 O16 86.4(8) . .
O32 W4 O16 156.2(7) . .
O11 W4 O16 87.8(8) . .
O15 W4 O5 172.1(7) . .
O30 W4 O5 72.7(7) . .
O32 W4 O5 82.5(6) . .
O11 W4 O5 83.9(6) . .
O16 W4 O5 74.1(6) . .
O25 W5 O20 104.6(7) . 7_655
O25 W5 O20 104.6(7) . .
O20 W5 O20 90.5(10) 7_655 .
O25 W5 O30 99.4(7) . 7_655
O20 W5 O30 155.5(7) 7_655 7_655
O20 W5 O30 88.3(7) . 7_655
O25 W5 O30 99.4(7) . .
O20 W5 O30 88.3(7) 7_655 .
O20 W5 O30 155.5(7) . .
O30 W5 O30 82.9(9) 7_655 .
O25 W5 O5 168.5(9) . .
O20 W5 O5 83.4(6) 7_655 .
O20 W5 O5 83.4(6) . .
O30 W5 O5 72.2(6) 7_655 .
O30 W5 O5 72.2(6) . .
O21 W6 O4 96.5(7) . .
O21 W6 O23 100.4(7) . .
O4 W6 O23 89.3(6) . .
O21 W6 O34 99.5(7) . .
O4 W6 O34 92.1(6) . .
O23 W6 O34 159.8(6) . .
O21 W6 O32 101.5(7) . 7_655
O4 W6 O32 161.8(7) . 7_655
O23 W6 O32 84.8(6) . 7_655
O34 W6 O32 87.7(6) . 7_655
O21 W6 O8 173.3(6) . .
O4 W6 O8 80.5(6) . .
O23 W6 O8 85.7(5) . .
O34 W6 O8 74.7(5) . .
O32 W6 O8 81.9(5) 7_655 .
O35 W7 O9 100.0(4) . .
O35 W7 O9 100.0(4) . 8_565
O9 W7 O9 89.3(8) . 8_565
O35 W7 O9 100.0(4) . 7_655
O9 W7 O9 87.3(9) . 7_655
O9 W7 O9 160.0(9) 8_565 7_655
O35 W7 O9 100.0(4) . 2
O9 W7 O9 160.0(9) . 2
O9 W7 O9 87.3(9) 8_565 2
O9 W7 O9 89.3(8) 7_655 2
O35 W7 O2W 180.000(9) . .
O9 W7 O2W 80.0(4) . .
O9 W7 O2W 80.0(4) 8_565 .
O9 W7 O2W 80.0(4) 7_655 .
O9 W7 O2W 80.0(4) 2 .
O35 W7 Na1 101.6(2) . .
O9 W7 Na1 43.7(4) . .
O9 W7 Na1 130.8(4) 8_565 .
O9 W7 Na1 43.7(4) 7_655 .
O9 W7 Na1 130.8(4) 2 .
O2W W7 Na1 78.4(2) . .
O35 W7 Na1 101.6(2) . 2
O9 W7 Na1 130.8(4) . 2
O9 W7 Na1 43.7(4) 8_565 2
O9 W7 Na1 130.8(4) 7_655 2
O9 W7 Na1 43.7(4) 2 2
O2W W7 Na1 78.4(2) . 2
Na1 W7 Na1 156.8(4) . 2
O35 W7 K1 134.50(13) . .
O9 W7 K1 52.1(4) . .
O9 W7 K1 52.1(4) 8_565 .
O9 W7 K1 111.7(5) 7_655 .
O9 W7 K1 111.7(5) 2 .
O2W W7 K1 45.50(13) . .
Na1 W7 K1 81.89(15) . .
Na1 W7 K1 81.89(15) 2 .
O35 W7 K1 134.50(13) . 2
O9 W7 K1 111.7(5) . 2
O9 W7 K1 111.7(5) 8_565 2
O9 W7 K1 52.1(4) 7_655 2
O9 W7 K1 52.1(4) 2 2
O2W W7 K1 45.50(13) . 2
Na1 W7 K1 81.89(15) . 2
Na1 W7 K1 81.89(15) 2 2
K1 W7 K1 91.0(3) . 2
O19 W8 O10 104.9(7) . .
O19 W8 O7 98.0(7) . 7_655
O10 W8 O7 86.8(6) . 7_655
O19 W8 O27 99.2(7) . .
O10 W8 O27 155.8(7) . .
O7 W8 O27 88.5(7) 7_655 .
O19 W8 O12 96.6(7) . .
O10 W8 O12 89.2(7) . .
O7 W8 O12 165.3(6) 7_655 .
O27 W8 O12 89.4(8) . .
O19 W8 O24 171.2(6) . .
O10 W8 O24 83.7(6) . .
O7 W8 O24 80.2(6) 7_655 .
O27 W8 O24 72.2(6) . .
O12 W8 O24 85.3(7) . .
O29 W9 O12 99.1(7) . .
O29 W9 O31 102.7(8) . .
O12 W9 O31 89.3(8) . .
O29 W9 O23 101.8(7) . .
O12 W9 O23 88.6(7) . .
O31 W9 O23 155.5(8) . .
O29 W9 O11 97.1(7) . 7_655
O12 W9 O11 163.6(6) . 7_655
O31 W9 O11 89.6(8) . 7_655
O23 W9 O11 85.8(6) . 7_655
O29 W9 O1 174.6(6) . .
O12 W9 O1 81.8(7) . .
O31 W9 O1 72.0(7) . .
O23 W9 O1 83.5(5) . .
O11 W9 O1 82.3(7) 7_655 .
O5 P1 O8 108.2(7) . .
O5 P1 O8 108.2(7) . 7_655
O8 P1 O8 108.8(10) . 7_655
O5 P1 O1 110.2(12) . .
O8 P1 O1 110.7(7) . .
O8 P1 O1 110.7(7) 7_655 .
O3 P2 O3 107.8(11) 7_655 .
O3 P2 O24 110.2(7) 7_655 .
O3 P2 O24 110.2(7) . .
O3 P2 O2 108.8(7) 7_655 .
O3 P2 O2 108.8(7) . .
O24 P2 O2 110.9(11) . .
O3 P2 Na1 54.2(5) 7_655 .
O3 P2 Na1 54.2(5) . .
O24 P2 Na1 132.8(8) . .
O2 P2 Na1 116.3(9) . .
P1 O1 W9 126.6(7) . .
P1 O1 W9 126.6(7) . 7_655
W9 O1 W9 89.9(7) . 7_655
P2 O2 W2 122.8(7) . 7_655
P2 O2 W2 122.8(7) . .
W2 O2 W2 93.5(7) 7_655 .
P2 O3 W1 132.9(8) . .
P2 O3 Na1 94.8(7) . .
W1 O3 Na1 131.8(6) . .
W6 O4 W1 165.0(8) . .
P1 O5 W5 125.7(11) . .
P1 O5 W4 124.4(7) . 7_655
W5 O5 W4 90.8(6) . 7_655
P1 O5 W4 124.4(7) . .
W5 O5 W4 90.8(6) . .
W4 O5 W4 90.1(7) 7_655 .
W1 O6 Sn1 145.1(8) . .
W1 O6 K1 108.1(6) . .
Sn1 O6 K1 96.0(5) . .
W8 O7 W2 150.0(8) 7_655 .
W8 O7 Na5 103.3(8) 7_655 7_655
W2 O7 Na5 104.4(8) . 7_655
P1 O8 W6 126.6(7) . .
P1 O8 W3 128.7(8) . .
W6 O8 W3 89.8(4) . .
W7 O9 Sn1 143.8(8) . .
W7 O9 Na1 103.2(6) . .
Sn1 O9 Na1 105.0(6) . .
W7 O9 K1 99.9(5) . .
Sn1 O9 K1 85.4(5) . .
Na1 O9 K1 119.6(6) . .
W8 O10 W1 153.4(8) . .
W9 O11 W4 151.3(8) 7_655 .
W9 O12 W8 163.0(10) . .
W2 O14 W2 119.4(10) 7_655 .
W4 O16 W4 121.7(10) 7_655 .
W3 O17 W3 160.3(11) . 7_655
W3 O17 Na1 91.1(6) . .
W3 O17 Na1 91.1(6) 7_655 .
W2 O18 W1 152.7(8) 7_655 .
W2 O18 K1 103.7(5) 7_655 .
W1 O18 K1 98.2(5) . .
W5 O20 W3 150.4(9) . .
W3 O22 Sn1 145.0(8) . .
W3 O22 Na1 108.8(7) . .
Sn1 O22 Na1 101.4(6) . .
W6 O23 W9 152.1(9) . .
P2 O24 W8 126.8(6) . .
P2 O24 W8 126.8(6) . 7_655
W8 O24 W8 94.4(7) . 7_655
W2 O26 W2 137.1(11) . 8_565
W2 O26 K1 106.7(6) . 2
W2 O26 K1 106.7(6) 8_565 2
W8 O27 W8 121.0(10) . 7_655
W2 O28 Na2 150.2(10) . .
W4 O30 W5 124.3(8) . .
W9 O31 W9 126.1(13) 7_655 .
W4 O32 W6 152.5(8) . 7_655
W6 O34 W3 122.8(7) . .
W7 O35 Na3 129.6(8) . 2_556
W7 O35 Na3 129.6(8) . 1_556
Na3 O35 Na3 100.9(16) 2_556 1_556
C3 O36 Sn1 114.1(16) . .
C3 O36 Na3 110.5(15) . 1_556
Sn1 O36 Na3 125.8(8) . 1_556
C3 O37 Na2 140.3(17) . 2_556
C3 O37 Na5 114.6(16) . 1_556
Na2 O37 Na5 102.8(10) 2_556 1_556
Sn1 O1W Sn1 134.8(10) . 8_565
Sn1 O1W Na6 111.5(6) . 2
Sn1 O1W Na6 111.5(6) 8_565 2
Sn1 O1W K1 91.1(6) . .
Sn1 O1W K1 91.1(6) 8_565 .
Na6 O1W K1 104.7(9) 2 .
W7 O2W K1 97.2(3) . .
W7 O2W K1 97.2(3) . 2
K1 O2W K1 165.5(5) . 2
O9 Sn1 O6 90.2(6) . .
O9 Sn1 O22 83.0(6) . .
O6 Sn1 O22 88.9(5) . .
O9 Sn1 C1 170.4(8) . .
O6 Sn1 C1 99.0(7) . .
O22 Sn1 C1 94.3(8) . .
O9 Sn1 O1W 88.3(7) . .
O6 Sn1 O1W 88.7(6) . .
O22 Sn1 O1W 171.0(7) . .
C1 Sn1 O1W 94.7(9) . .
O9 Sn1 O36 89.2(6) . .
O6 Sn1 O36 177.0(6) . .
O22 Sn1 O36 88.1(6) . .
C1 Sn1 O36 81.5(7) . .
O1W Sn1 O36 94.2(6) . .
O9 Sn1 Na1 42.1(4) . .
O6 Sn1 Na1 82.3(4) . .
O22 Sn1 Na1 41.9(4) . .
C1 Sn1 Na1 136.2(7) . .
O1W Sn1 Na1 129.1(6) . .
O36 Sn1 Na1 95.4(5) . .
O9 Sn1 K1 62.0(4) . .
O6 Sn1 K1 48.5(4) . .
O22 Sn1 K1 120.5(4) . .
C1 Sn1 K1 126.7(7) . .
O1W Sn1 K1 52.4(6) . .
O36 Sn1 K1 133.4(4) . .
Na1 Sn1 K1 86.6(3) . .
C2 C1 Sn1 106.5(16) . .
C2 C1 H1A 110.4 . .
Sn1 C1 H1A 110.4 . .
C2 C1 H1B 110.4 . .
Sn1 C1 H1B 110.4 . .
H1A C1 H1B 108.6 . .
C3 C2 C1 117(2) . .
C3 C2 H2A 108.0 . .
C1 C2 H2A 108.0 . .
C3 C2 H2B 108.0 . .
C1 C2 H2B 108.0 . .
H2A C2 H2B 107.3 . .
O37 C3 O36 120(3) . .
O37 C3 C2 122(2) . .
O36 C3 C2 118(2) . .
O26 K1 O6 116.4(3) 2 .
O26 K1 O6 116.4(3) 2 8_565
O6 K1 O6 126.9(7) . 8_565
O26 K1 O18 58.1(3) 2 .
O6 K1 O18 59.7(4) . .
O6 K1 O18 162.1(6) 8_565 .
O26 K1 O18 58.1(3) 2 8_565
O6 K1 O18 162.1(6) . 8_565
O6 K1 O18 59.7(4) 8_565 8_565
O18 K1 O18 109.0(6) . 8_565
O26 K1 O1W 171.9(7) 2 .
O6 K1 O1W 64.3(3) . .
O6 K1 O1W 64.3(3) 8_565 .
O18 K1 O1W 123.9(3) . .
O18 K1 O1W 123.9(3) 8_565 .
O26 K1 O6W 98.2(10) 2 .
O6 K1 O6W 83.7(6) . .
O6 K1 O6W 83.7(6) 8_565 .
O18 K1 O6W 80.6(6) . .
O18 K1 O6W 80.6(6) 8_565 .
O1W K1 O6W 89.9(11) . .
O26 K1 O2W 68.9(5) 2 .
O6 K1 O2W 101.8(4) . .
O6 K1 O2W 101.8(4) 8_565 .
O18 K1 O2W 92.1(4) . .
O18 K1 O2W 92.1(4) 8_565 .
O1W K1 O2W 102.9(5) . .
O6W K1 O2W 167.1(10) . .
O26 K1 O9 116.9(6) 2 8_565
O6 K1 O9 102.1(5) . 8_565
O6 K1 O9 57.5(4) 8_565 8_565
O18 K1 O9 140.3(5) . 8_565
O18 K1 O9 95.1(4) 8_565 8_565
O1W K1 O9 56.0(5) . 8_565
O6W K1 O9 135.7(8) . 8_565
O2W K1 O9 55.0(4) . 8_565
O26 K1 O9 116.9(6) 2 .
O6 K1 O9 57.5(4) . .
O6 K1 O9 102.1(5) 8_565 .
O18 K1 O9 95.1(4) . .
O18 K1 O9 140.3(5) 8_565 .
O1W K1 O9 56.0(5) . .
O6W K1 O9 135.7(8) . .
O2W K1 O9 55.0(4) . .
O9 K1 O9 49.4(5) 8_565 .
O26 K1 Sn1 139.8(3) 2 8_565
O6 K1 Sn1 99.7(4) . 8_565
O6 K1 Sn1 35.4(3) 8_565 8_565
O18 K1 Sn1 158.8(3) . 8_565
O18 K1 Sn1 92.2(3) 8_565 8_565
O1W K1 Sn1 36.50(18) . 8_565
O6W K1 Sn1 103.1(8) . 8_565
O2W K1 Sn1 87.6(3) . 8_565
O9 K1 Sn1 32.6(3) 8_565 8_565
O9 K1 Sn1 67.5(3) . 8_565
O26 K1 Sn1 139.8(3) 2 .
O6 K1 Sn1 35.4(3) . .
O6 K1 Sn1 99.7(4) 8_565 .
O18 K1 Sn1 92.2(3) . .
O18 K1 Sn1 158.8(3) 8_565 .
O1W K1 Sn1 36.50(18) . .
O6W K1 Sn1 103.1(8) . .
O2W K1 Sn1 87.6(3) . .
O9 K1 Sn1 67.5(3) 8_565 .
O9 K1 Sn1 32.6(3) . .
Sn1 K1 Sn1 66.65(15) 8_565 .
O22 Na1 O22 121.5(9) 7_655 .
O22 Na1 O3 142.1(7) 7_655 .
O22 Na1 O3 84.0(5) . .
O22 Na1 O3 84.0(5) 7_655 7_655
O22 Na1 O3 142.1(7) . 7_655
O3 Na1 O3 61.7(7) . 7_655
O22 Na1 O9 68.9(5) 7_655 7_655
O22 Na1 O9 126.2(7) . 7_655
O3 Na1 O9 121.0(7) . 7_655
O3 Na1 O9 87.4(5) 7_655 7_655
O22 Na1 O9 126.2(7) 7_655 .
O22 Na1 O9 68.9(5) . .
O3 Na1 O9 87.4(5) . .
O3 Na1 O9 121.0(7) 7_655 .
O9 Na1 O9 66.1(8) 7_655 .
O22 Na1 O17 61.5(4) 7_655 .
O22 Na1 O17 61.5(4) . .
O3 Na1 O17 125.4(6) . .
O3 Na1 O17 125.4(6) 7_655 .
O9 Na1 O17 113.6(6) 7_655 .
O9 Na1 O17 113.6(6) . .
O22 Na1 P2 114.4(5) 7_655 .
O22 Na1 P2 114.4(5) . .
O3 Na1 P2 31.0(4) . .
O3 Na1 P2 31.0(4) 7_655 .
O9 Na1 P2 103.4(5) 7_655 .
O9 Na1 P2 103.4(5) . .
O17 Na1 P2 135.4(6) . .
O22 Na1 W7 97.2(4) 7_655 .
O22 Na1 W7 97.2(4) . .
O3 Na1 W7 107.6(5) . .
O3 Na1 W7 107.6(5) 7_655 .
O9 Na1 W7 33.1(4) 7_655 .
O9 Na1 W7 33.1(4) . .
O17 Na1 W7 117.0(5) . .
P2 Na1 W7 107.6(4) . .
O22 Na1 W3 95.2(5) 7_655 .
O22 Na1 W3 30.1(4) . .
O3 Na1 W3 98.1(4) . .
O3 Na1 W3 134.6(5) 7_655 .
O9 Na1 W3 134.5(6) 7_655 .
O9 Na1 W3 95.9(4) . .
O17 Na1 W3 33.80(14) . .
P2 Na1 W3 121.7(3) . .
W7 Na1 W3 117.4(3) . .
O22 Na1 W3 30.1(4) 7_655 7_655
O22 Na1 W3 95.2(5) . 7_655
O3 Na1 W3 134.6(5) . 7_655
O3 Na1 W3 98.1(4) 7_655 7_655
O9 Na1 W3 95.9(4) 7_655 7_655
O9 Na1 W3 134.5(6) . 7_655
O17 Na1 W3 33.80(13) . 7_655
P2 Na1 W3 121.7(3) . 7_655
W7 Na1 W3 117.4(3) . 7_655
W3 Na1 W3 66.5(2) . 7_655
O22 Na1 Sn1 36.7(3) 7_655 7_655
O22 Na1 Sn1 138.1(6) . 7_655
O3 Na1 Sn1 136.4(5) . 7_655
O3 Na1 Sn1 79.4(3) 7_655 7_655
O9 Na1 Sn1 33.0(3) 7_655 7_655
O9 Na1 Sn1 97.3(5) . 7_655
O17 Na1 Sn1 92.2(3) . 7_655
P2 Na1 Sn1 107.2(2) . 7_655
W7 Na1 Sn1 64.57(18) . 7_655
W3 Na1 Sn1 124.2(3) . 7_655
W3 Na1 Sn1 65.81(12) 7_655 7_655
O11W Na2 O37 98.6(16) . 7_654
O11W Na2 O37 98.6(16) . 2_554
O37 Na2 O37 94.1(13) 7_654 2_554
O11W Na2 O28 92.6(18) . 8_565
O37 Na2 O28 163.8(12) 7_654 8_565
O37 Na2 O28 95.7(6) 2_554 8_565
O11W Na2 O28 92.6(18) . .
O37 Na2 O28 95.7(6) 7_654 .
O37 Na2 O28 163.8(12) 2_554 .
O28 Na2 O28 72.0(10) 8_565 .
O11W Na2 O9W 148(3) . 2
O37 Na2 O9W 61.5(11) 7_654 2
O37 Na2 O9W 61.5(11) 2_554 2
O28 Na2 O9W 112.7(15) 8_565 2
O28 Na2 O9W 112.7(15) . 2
O11W Na2 Na5 111.1(5) . 7_655
O37 Na2 Na5 43.3(6) 7_654 7_655
O37 Na2 Na5 129.6(10) 2_554 7_655
O28 Na2 Na5 121.4(9) 8_565 7_655
O28 Na2 Na5 54.9(6) . 7_655
O9W Na2 Na5 72.6(6) 2 7_655
O11W Na2 Na5 111.1(5) . 2
O37 Na2 Na5 129.6(10) 7_654 2
O37 Na2 Na5 43.3(6) 2_554 2
O28 Na2 Na5 54.9(6) 8_565 2
O28 Na2 Na5 121.4(9) . 2
O9W Na2 Na5 72.6(6) 2 2
Na5 Na2 Na5 137.7(10) 7_655 2
O11W Na2 Na9 44(2) . 7_655
O37 Na2 Na9 141.5(17) 7_654 7_655
O37 Na2 Na9 99.7(14) 2_554 7_655
O28 Na2 Na9 48.7(15) 8_565 7_655
O28 Na2 Na9 80.4(15) . 7_655
O9W Na2 Na9 154.6(13) 2 7_655
Na5 Na2 Na9 130.1(14) 7_655 7_655
Na5 Na2 Na9 82.0(14) 2 7_655
O11W Na2 Na9 44(2) . 2
O37 Na2 Na9 99.7(14) 7_654 2
O37 Na2 Na9 141.5(17) 2_554 2
O28 Na2 Na9 80.4(15) 8_565 2
O28 Na2 Na9 48.7(15) . 2
O9W Na2 Na9 154.6(13) 2 2
Na5 Na2 Na9 82.0(14) 7_655 2
Na5 Na2 Na9 130.1(14) 2 2
Na9 Na2 Na9 50(3) 7_655 2
O13W Na3 O9W 142.1(19) . 2
O13W Na3 O9W 142.1(19) . .
O9W Na3 O9W 56(3) 2 .
O13W Na3 O35 161.0(15) . 1_554
O9W Na3 O35 51.7(18) 2 1_554
O9W Na3 O35 51.7(18) . 1_554
O13W Na3 O36 110.0(7) . 1_554
O9W Na3 O36 105.8(18) 2 1_554
O9W Na3 O36 55.9(17) . 1_554
O35 Na3 O36 64.6(6) 1_554 1_554
O13W Na3 O36 110.0(7) . 7_654
O9W Na3 O36 55.9(17) 2 7_654
O9W Na3 O36 105.8(18) . 7_654
O35 Na3 O36 64.6(6) 1_554 7_654
O36 Na3 O36 123.9(11) 1_554 7_654
O13W Na3 Na5 48.3(8) . 7_655
O9W Na3 Na5 93.9(17) 2 7_655
O9W Na3 Na5 129(2) . 7_655
O35 Na3 Na5 140.8(7) 1_554 7_655
O36 Na3 Na5 154.0(10) 1_554 7_655
O36 Na3 Na5 81.1(6) 7_654 7_655
O13W Na3 Na5 48.3(8) . .
O9W Na3 Na5 129(2) 2 .
O9W Na3 Na5 93.9(17) . .
O35 Na3 Na5 140.8(7) 1_554 .
O36 Na3 Na5 81.1(6) 1_554 .
O36 Na3 Na5 154.0(10) 7_654 .
Na5 Na3 Na5 73.3(11) 7_655 .
O5W Na4 O71W 101.6(13) . 8_565
O13W Na5 O7W 106.4(15) . .
O13W Na5 O37 109.8(12) . 1_554
O7W Na5 O37 92.5(13) . 1_554
O13W Na5 O7 116.8(12) . 7_655
O7W Na5 O7 107.6(13) . 7_655
O37 Na5 O7 120.0(10) 1_554 7_655
O13W Na5 Na3 43.6(9) . .
O7W Na5 Na3 126.9(14) . .
O37 Na5 Na3 70.8(8) 1_554 .
O7 Na5 Na3 124.7(10) 7_655 .
O13W Na5 Na5 36.9(8) . 7_655
O7W Na5 Na5 134.7(11) . 7_655
O37 Na5 Na5 120.9(7) 1_554 7_655
O7 Na5 Na5 83.0(6) 7_655 7_655
Na3 Na5 Na5 53.3(6) . 7_655
O13W Na5 Na2 123.3(12) . 2
O7W Na5 Na2 113.7(13) . 2
O37 Na5 Na2 33.9(6) 1_554 2
O7 Na5 Na2 87.6(8) 7_655 2
Na3 Na5 Na2 79.9(8) . 2
Na5 Na5 Na2 110.7(5) 7_655 2
O1W Na6 O5W 103.8(11) 2 6_656
O1W Na6 O5W 103.8(11) 2 3_566
O5W Na6 O5W 97.1(16) 6_656 3_566
O1W Na6 K1 39.4(6) 2 2
O5W Na6 K1 78.0(10) 6_656 2
O5W Na6 K1 78.0(10) 3_566 2
O7W Na7 O8W 111.1(19) 7_655 .
O7W Na7 O10W 59.8(17) 7_655 7_655
O8W Na7 O10W 145(2) . 7_655
O7W Na7 O8W 110.8(19) 7_655 5_656
O8W Na7 O8W 86.1(17) . 5_656
O10W Na7 O8W 69.1(17) 7_655 5_656
O7W Na7 O71W 31.0(13) 7_655 7_655
O8W Na7 O71W 84.5(17) . 7_655
O10W Na7 O71W 90.7(18) 7_655 7_655
O8W Na7 O71W 126.3(19) 5_656 7_655
O7W Na7 Na7 119.3(19) 7_655 5_656
O8W Na7 Na7 43.6(12) . 5_656
O10W Na7 Na7 108.0(18) 7_655 5_656
O8W Na7 Na7 42.5(12) 5_656 5_656
O71W Na7 Na7 110.1(17) 7_655 5_656
O6W Na9 O11W 107(3) . 2
O6W Na9 O8W 129(3) . 6_566
O11W Na9 O8W 123(3) 2 6_566
O6W Na9 Na9 53.6(19) . 8_565
O11W Na9 Na9 54(2) 2 8_565
O8W Na9 Na9 176(2) 6_566 8_565
O6W Na9 Na2 108(3) . 2
O11W Na9 Na2 33(2) 2 2
O8W Na9 Na2 114(3) 6_566 2
Na9 Na9 Na2 65.2(13) 8_565 2
O6W Na9 K1 36.5(16) . .
O11W Na9 K1 110(3) 2 .
O8W Na9 K1 116(3) 6_566 .
Na9 Na9 K1 68.4(11) 8_565 .
Na2 Na9 K1 90.8(19) 2 .
Na6 O5W Na4 117.6(14) 6_566 .
Na9 O6W Na9 73(4) 8_565 .
Na9 O6W K1 107(2) 8_565 .
Na9 O6W K1 107(2) . .
Na7 O7W Na5 132.5(19) 7_655 .
Na7 O71W Na4 98.7(16) 7_655 8_565
Na7 O8W Na7 93.9(17) . 5_656
Na7 O8W Na9 139(3) . 6_656
Na7 O8W Na9 123(2) 5_656 6_656
Na3 O9W Na3 123(3) . 2
Na3 O9W Na2 113.2(17) . 2
Na3 O9W Na2 113.2(17) 2 2
Na2 O11W Na8 127(4) . 2_655
Na2 O11W Na9 103(3) . 7_655
Na8 O11W Na9 119(3) 2_655 7_655
Na2 O11W Na9 103(3) . 2
Na8 O11W Na9 119(3) 2_655 2
Na9 O11W Na9 72(4) 7_655 2
Na3 O13W Na5 88.1(11) . 7_655
Na3 O13W Na5 88.1(11) . .
Na5 O13W Na5 106.1(17) 7_655 .

loop_
_geom_bond_atom_site_label_1
_geom_bond_atom_site_label_2
_geom_bond_distance
_geom_bond_site_symmetry_2
W1 O13 1.732(14) .
W1 O6 1.811(14) .
W1 O4 1.916(14) .
W1 O18 1.995(13) .
W1 O10 1.996(14) .
W1 O3 2.196(14) .
W1 K1 3.716(2) .
W2 O28 1.717(14) .
W2 O18 1.866(13) 7_655
W2 O26 1.934(8) .
W2 O7 1.934(14) .
W2 O14 1.952(10) .
W2 O2 2.314(13) .
W2 K1 3.769(7) 2
W3 O33 1.686(16) .
W3 O22 1.807(14) .
W3 O17 1.900(3) .
W3 O34 1.930(14) .
W3 O20 2.025(14) .
W3 O8 2.421(12) .
W3 Na1 3.414(10) .
W4 O15 1.698(14) .
W4 O30 1.887(15) .
W4 O32 1.901(16) .
W4 O11 1.916(16) .
W4 O16 1.942(10) .
W4 O5 2.397(14) .
W5 O25 1.71(2) .
W5 O20 1.820(15) 7_655
W5 O20 1.820(15) .
W5 O30 1.955(15) 7_655
W5 O30 1.955(15) .
W5 O5 2.37(2) .
W6 O21 1.680(16) .
W6 O4 1.889(14) .
W6 O23 1.890(15) .
W6 O34 1.896(14) .
W6 O32 1.923(16) 7_655
W6 O8 2.338(13) .
W7 O35 1.66(4) .
W7 O9 1.908(14) .
W7 O9 1.908(14) 8_565
W7 O9 1.908(14) 7_655
W7 O9 1.908(14) 2
W7 O2W 2.444(10) .
W7 Na1 3.402(12) .
W7 Na1 3.402(12) 2
W7 K1 4.005(10) .
W7 K1 4.005(10) 2
W8 O19 1.681(14) .
W8 O10 1.847(15) .
W8 O7 1.901(14) 7_655
W8 O27 1.923(9) .
W8 O12 1.933(16) .
W8 O24 2.281(13) .
W9 O29 1.690(16) .
W9 O12 1.861(16) .
W9 O31 1.878(11) .
W9 O23 1.903(15) .
W9 O11 1.913(16) 7_655
W9 O1 2.369(14) .
P1 O5 1.54(2) .
P1 O8 1.536(13) .
P1 O8 1.536(13) 7_655
P1 O1 1.56(2) .
P2 O3 1.509(14) 7_655
P2 O3 1.509(14) .
P2 O24 1.51(2) .
P2 O2 1.54(2) .
P2 Na1 2.923(14) .
O1 W9 2.369(14) 7_655
O2 W2 2.314(12) 7_655
O3 Na1 2.379(17) .
O5 W4 2.397(14) 7_655
O6 Sn1 2.112(14) .
O6 K1 2.730(15) .
O7 W8 1.901(14) 7_655
O7 Na5 2.91(3) 7_655
O9 Sn1 1.960(15) .
O9 Na1 2.414(17) .
O9 K1 3.208(16) .
O11 W9 1.913(16) 7_655
O14 W2 1.952(10) 7_655
O16 W4 1.942(10) 7_655
O17 W3 1.900(3) 7_655
O17 Na1 2.80(2) .
O18 W2 1.866(13) 7_655
O18 K1 2.864(14) .
O22 Sn1 2.120(13) .
O22 Na1 2.373(16) .
O24 W8 2.281(13) 7_655
O26 W2 1.934(7) 8_565
O26 K1 2.73(2) 2
O27 W8 1.923(9) 7_655
O28 Na2 2.33(2) .
O31 W9 1.878(11) 7_655
O32 W6 1.923(16) 7_655
O35 Na3 2.89(4) 2_556
O35 Na3 2.89(4) 1_556
O36 C3 1.30(3) .
O36 Sn1 2.160(15) .
O36 Na3 2.89(2) 1_556
O37 C3 1.23(3) .
O37 Na2 2.28(2) 2_556
O37 Na5 2.79(3) 1_556
O1W Sn1 2.156(8) .
O1W Sn1 2.156(8) 8_565
O1W Na6 2.65(4) 2
O1W K1 2.87(2) .
O2W K1 2.879(11) .
O2W K1 2.879(11) 2
Sn1 C1 2.12(2) .
Sn1 Na1 3.481(6) .
Sn1 K1 3.623(7) .
C1 C2 1.52(3) .
C1 H1A 0.9900 .
C1 H1B 0.9900 .
C2 C3 1.47(4) .
C2 H2A 0.9900 .
C2 H2B 0.9900 .
K1 O26 2.73(2) 2
K1 O6 2.730(15) 8_565
K1 O18 2.864(14) 8_565
K1 O6W 2.87(5) .
K1 O9 3.208(16) 8_565
K1 Sn1 3.623(7) 8_565
Na1 O22 2.373(16) 7_655
Na1 O3 2.379(17) 7_655
Na1 O9 2.414(17) 7_655
Na1 W3 3.414(10) 7_655
Na1 Sn1 3.481(6) 7_655
Na2 O11W 2.27(9) .
Na2 O37 2.28(2) 7_654
Na2 O37 2.28(2) 2_554
Na2 O28 2.33(2) 8_565
Na2 O9W 3.01(8) 2
Na2 Na5 3.98(3) 7_655
Na2 Na5 3.98(3) 2
Na2 Na9 4.06(10) 7_655
Na2 Na9 4.06(10) 2
Na3 O13W 2.20(4) .
Na3 O9W 2.54(5) 2
Na3 O9W 2.54(5) .
Na3 O35 2.89(4) 1_554
Na3 O36 2.89(2) 1_554
Na3 O36 2.89(2) 7_654
Na3 Na5 3.19(3) 7_655
Na3 Na5 3.19(3) .
Na4 O5W 2.72(4) .
Na4 O71W 2.93(5) 8_565
Na5 O13W 2.38(3) .
Na5 O7W 2.39(5) .
Na5 O37 2.79(3) 1_554
Na5 O7 2.91(3) 7_655
Na5 Na5 3.81(6) 7_655
Na5 Na2 3.98(3) 2
Na6 O1W 2.65(4) 2
Na6 O5W 2.71(4) 6_656
Na6 O5W 2.71(4) 3_566
Na6 K1 4.38(3) 2
Na7 O7W 2.34(5) 7_655
Na7 O8W 2.69(6) .
Na7 O10W 2.72(6) 7_655
Na7 O8W 2.74(6) 5_656
Na7 O71W 2.90(6) 7_655
Na7 Na7 3.97(7) 5_656
Na8 O11W 2.61(10) 2_655
Na9 O6W 2.87(10) .
Na9 O11W 2.89(11) 2
Na9 O8W 2.97(10) 6_566
Na9 Na9 3.40(18) 8_565
Na9 Na2 4.06(10) 2
O5W Na6 2.71(4) 6_566
O6W Na9 2.87(10) 8_565
O7W Na7 2.34(5) 7_655
O71W Na7 2.90(6) 7_655
O71W Na4 2.93(5) 8_565
O8W Na7 2.74(6) 5_656
O8W Na9 2.97(10) 6_656
O9W Na3 2.54(5) 2
O9W Na2 3.01(8) 2
O10W Na7 2.72(6) 7_655
O11W Na8 2.61(10) 2_655
O11W Na9 2.89(11) 7_655
O11W Na9 2.89(11) 2
O13W Na5 2.38(3) 7_655
